data_7236657
loop_
_publ_author_name
'Ma, Ning'
'Lin, Cong'
'Wu, Nian'
'Liu, Qi'
'Ma, Jia-Le'
'Meng, Wei'
'Wang, Xiao-Shuang'
'Zhang, Lu'
'Xu, Xiaohui'
'Zhao, Yifang'
'Zhuang, Lin'
'Fan, Jun'
'Sun, Junliang'
'Zhuo, Ren-Xi'
'Zhang, Xian-Zheng'

_publ_section_title
;
 Stomata-like metal peptide coordination polymer
;
_journal_issue 45
_journal_name_full 'Journal of Materials Chemistry A'
_journal_page_first 23440
_journal_paper_doi 10.1039/C7TA08002F
_journal_volume 5
_journal_year 2017
_chemical_absolute_configuration ad
_chemical_formula_sum 'C6 H10 Cu N2 O4'
_chemical_formula_weight 237.70
_chemical_name_systematic Cu-(Gly-Thr)
_chemical_properties_physical ', Moisture-sensitive,Heat-sensitive'
_space_group_IT_number 19
_space_group_name_Hall 'P 2ac 2ab'
_space_group_name_H-M_alt 'P 21 21 21'
_symmetry_cell_setting orthorhombic
_symmetry_space_group_name_H-M 'P 21 21 21'
_atom_sites_solution_hydrogens geom
_atom_sites_solution_primary direct
_atom_sites_solution_secondary difmap
_audit_block_doi 10.5517/ccdc.csd.cc1lxxt7
_audit_creation_method SHELXL-97
_audit_update_record
;
2016-06-24 deposited with the CCDC.
2017-10-19 downloaded from the CCDC.
;
_cell_angle_alpha 90.00
_cell_angle_beta 90.00
_cell_angle_gamma 90.00
_cell_formula_units_Z 4
_cell_length_a 5.2865(7)
_cell_length_b 8.7180(11)
_cell_length_c 17.773(4)
_cell_measurement_reflns_used 531
_cell_measurement_temperature 180.00(10)
_cell_measurement_theta_max 27.1920
_cell_measurement_theta_min 4.5040
_cell_volume 819.1(2)
_computing_structure_refinement 'SHELXL-97 (Sheldrick, 1997)'
_computing_structure_solution 'SHELXS-97 (Sheldrick, 1990)'
_diffrn_ambient_temperature 180.00(10)
_diffrn_detector_area_resol_mean 10.3914
_diffrn_measured_fraction_theta_full 0.991
_diffrn_measured_fraction_theta_max 0.991
_diffrn_measurement_device_type 'SuperNova, Dual, Cu at zero, Atlas'
_diffrn_measurement_method '\w scans'
_diffrn_radiation_monochromator mirror
_diffrn_radiation_source 'SuperNova (Mo) X-ray Source'
_diffrn_radiation_type 'Mo K\a'
_diffrn_radiation_wavelength 0.7107
_diffrn_reflns_av_R_equivalents 0.0531
_diffrn_reflns_av_sigmaI/netI 0.1075
_diffrn_reflns_limit_h_max 4
_diffrn_reflns_limit_h_min -6
_diffrn_reflns_limit_k_max 10
_diffrn_reflns_limit_k_min -8
_diffrn_reflns_limit_l_max 21
_diffrn_reflns_limit_l_min -14
_diffrn_reflns_number 2085
_diffrn_reflns_theta_full 26.01
_diffrn_reflns_theta_max 26.01
_diffrn_reflns_theta_min 4.02
_exptl_absorpt_coefficient_mu 2.649
_exptl_absorpt_correction_T_max 1.00000
_exptl_absorpt_correction_T_min 0.34836
_exptl_absorpt_correction_type multi-scan
_exptl_absorpt_process_details
;
CrysAlisPro, Agilent Technologies,
Version 1.171.36.32 (release 02-08-2013 CrysAlis171 .NET)
(compiled Aug  2 2013,16:46:58)
Empirical absorption correction using spherical harmonics,
 implemented in SCALE3 ABSPACK scaling algorithm.
;
_exptl_crystal_colour blue
_exptl_crystal_density_diffrn 1.928
_exptl_crystal_density_method 'not measured'
_exptl_crystal_description plate
_exptl_crystal_F_000 484
_exptl_crystal_size_max 0.30
_exptl_crystal_size_mid 0.20
_exptl_crystal_size_min 0.05
_refine_diff_density_max 2.564
_refine_diff_density_min -1.878
_refine_diff_density_rms 0.249
_refine_ls_abs_structure_details 'Flack H D (1983), Acta Cryst. A39, 876-881'
_refine_ls_abs_structure_Flack 0.09(10)
_refine_ls_extinction_method none
_refine_ls_goodness_of_fit_ref 1.067
_refine_ls_hydrogen_treatment mixed
_refine_ls_matrix_type full
_refine_ls_number_parameters 79
_refine_ls_number_reflns 1500
_refine_ls_number_restraints 8
_refine_ls_restrained_S_all 1.067
_refine_ls_R_factor_all 0.1317
_refine_ls_R_factor_gt 0.1119
_refine_ls_shift/su_max 0.000
_refine_ls_shift/su_mean 0.000
_refine_ls_structure_factor_coef Fsqd
_refine_ls_weighting_details 'calc w=1/[\s^2^(Fo^2^)+(0.0848P)^2^+28.5852P] where P=(Fo^2^+2Fc^2^)/3'
_refine_ls_weighting_scheme calc
_refine_ls_wR_factor_gt 0.2700
_refine_ls_wR_factor_ref 0.2811
_reflns_number_gt 1138
_reflns_number_total 1500
_reflns_threshold_expression >2sigma(I)
_cod_data_source_file c7ta08002f4.cif
_cod_data_source_block 3-755
_cod_depositor_comments
;
The following automatic conversions were performed:

data item '_symmetry_cell_setting' value 'Orthorhombic' was changed
to 'orthorhombic' in accordance with the
/home/saulius/struct/COD-crude-data/automatic-downloads/DataCite-retrospective/RSC/depositions/lib/dictionaries/cif_core.dic
dictionary named 'cif_core.dic' version 2.4.2 last updated on
2011-04-26.

Automatic conversion script
Id: cif_fix_values 6909 2019-04-08 15:41:33Z antanas 
;
_cod_database_code 7236657

loop_
_symmetry_equiv_pos_as_xyz
'x, y, z'
'-x+1/2, -y, z+1/2'
'x+1/2, -y+1/2, -z'
'-x, y+1/2, -z+1/2'

loop_
_atom_site_label
_atom_site_type_symbol
_atom_site_fract_x
_atom_site_fract_y
_atom_site_fract_z
_atom_site_U_iso_or_equiv
_atom_site_adp_type
_atom_site_occupancy
_atom_site_symmetry_multiplicity
_atom_site_calc_flag
_atom_site_refinement_flags
Cu1 Cu 0.0495(4) 0.2693(2) 0.67085(13) 0.0273(6) Uani 1 1 d .
C1 C 0.444(4) 0.1369(19) 0.5776(11) 0.0292(17) Uani 1 1 d U
H1A H 0.4513 0.1300 0.5232 0.035 Uiso 1 1 calc R
H1B H 0.5608 0.0620 0.5982 0.035 Uiso 1 1 calc R
C2 C 0.522(3) 0.2948(19) 0.6020(10) 0.0292(17) Uani 1 1 d .
C3 C 0.397(3) 0.5212(18) 0.6742(12) 0.0292(17) Uani 1 1 d .
H3 H 0.5642 0.5170 0.6982 0.035 Uiso 1 1 calc R
C4 C 0.393(3) 0.653(2) 0.6174(11) 0.0292(17) Uani 1 1 d .
H4 H 0.5122 0.6292 0.5770 0.035 Uiso 1 1 calc R
C5 C 0.135(3) 0.679(2) 0.5821(11) 0.0292(17) Uani 1 1 d .
H5A H 0.1416 0.7652 0.5489 0.044 Uiso 1 1 calc R
H5B H 0.0123 0.6974 0.6210 0.044 Uiso 1 1 calc R
H5C H 0.0868 0.5888 0.5542 0.044 Uiso 1 1 calc R
C6 C 0.202(3) 0.546(2) 0.7326(11) 0.0292(17) Uani 1 1 d .
O1 O 0.742(2) 0.3432(14) 0.5887(7) 0.029(2) Uani 1 1 d .
O2 O 0.015(2) 0.4487(13) 0.7415(8) 0.032(3) Uani 1 1 d .
O3 O 0.221(2) 0.6666(14) 0.7720(7) 0.029(2) Uani 1 1 d D
O4 O 0.483(3) 0.7913(15) 0.6559(8) 0.044(3) Uani 1 1 d D
H4A H 0.38(3) 0.797(8) 0.695(8) 0.066 Uiso 1 1 d D
N1 N 0.181(3) 0.1020(18) 0.6040(9) 0.032(3) Uani 1 1 d .
H1C H 0.1807 0.0126 0.6293 0.039 Uiso 1 1 calc R
H1D H 0.0782 0.0917 0.5639 0.039 Uiso 1 1 calc R
N2 N 0.344(3) 0.3742(18) 0.6387(9) 0.032(3) Uani 1 1 d .

loop_
_atom_site_aniso_label
_atom_site_aniso_U_11
_atom_site_aniso_U_22
_atom_site_aniso_U_33
_atom_site_aniso_U_23
_atom_site_aniso_U_13
_atom_site_aniso_U_12
Cu1 0.0130(8) 0.0096(8) 0.0594(14) -0.0012(9) -0.0007(10) -0.0012(7)
C1 0.010(3) 0.027(3) 0.050(4) 0.000(3) -0.005(3) 0.001(3)
C2 0.010(3) 0.027(3) 0.050(4) 0.000(3) -0.005(3) 0.001(3)
C3 0.010(3) 0.027(3) 0.050(4) 0.000(3) -0.005(3) 0.001(3)
C4 0.010(3) 0.027(3) 0.050(4) 0.000(3) -0.005(3) 0.001(3)
C5 0.010(3) 0.027(3) 0.050(4) 0.000(3) -0.005(3) 0.001(3)
C6 0.010(3) 0.027(3) 0.050(4) 0.000(3) -0.005(3) 0.001(3)
O1 0.014(4) 0.020(4) 0.053(6) 0.002(4) 0.000(4) 0.011(3)
O2 0.009(6) 0.026(6) 0.060(8) -0.005(5) -0.001(5) -0.002(5)
O3 0.014(4) 0.020(4) 0.053(6) 0.002(4) 0.000(4) 0.011(3)
O4 0.033(8) 0.039(7) 0.060(9) 0.006(6) 0.003(6) -0.010(6)
N1 0.019(5) 0.027(5) 0.052(7) 0.003(5) -0.007(5) -0.005(5)
N2 0.019(5) 0.027(5) 0.052(7) 0.003(5) -0.007(5) -0.005(5)

loop_
_atom_type_symbol
_atom_type_description
_atom_type_scat_dispersion_real
_atom_type_scat_dispersion_imag
_atom_type_scat_source
C C 0.0033 0.0016 'International Tables Vol C Tables 4.2.6.8 and 6.1.1.4'
H H 0.0000 0.0000 'International Tables Vol C Tables 4.2.6.8 and 6.1.1.4'
Cu Cu 0.3201 1.2651 'International Tables Vol C Tables 4.2.6.8 and 6.1.1.4'
N N 0.0061 0.0033 'International Tables Vol C Tables 4.2.6.8 and 6.1.1.4'
O O 0.0106 0.0060 'International Tables Vol C Tables 4.2.6.8 and 6.1.1.4'

loop_
_geom_angle_atom_site_label_1
_geom_angle_atom_site_label_2
_geom_angle_atom_site_label_3
_geom_angle
_geom_angle_site_symmetry_1
_geom_angle_site_symmetry_3
N2 Cu1 O3 166.4(6) . 4_546
N2 Cu1 N1 83.5(7) . .
O3 Cu1 N1 103.1(6) 4_546 .
N2 Cu1 O2 83.5(6) . .
O3 Cu1 O2 88.0(5) 4_546 .
N1 Cu1 O2 164.9(6) . .
N2 Cu1 O1 104.8(6) . 1_455
O3 Cu1 O1 86.7(5) 4_546 1_455
N1 Cu1 O1 94.2(6) . 1_455
O2 Cu1 O1 96.7(5) . 1_455
N1 C1 C2 110.5(15) . .
N1 C1 H1A 109.6 . .
C2 C1 H1A 109.6 . .
N1 C1 H1B 109.6 . .
C2 C1 H1B 109.6 . .
H1A C1 H1B 108.1 . .
O1 C2 N2 124.6(15) . .
O1 C2 C1 120.3(16) . .
N2 C2 C1 115.1(15) . .
N2 C3 C6 107.2(14) . .
N2 C3 C4 111.9(17) . .
C6 C3 C4 110.0(14) . .
N2 C3 H3 109.3 . .
C6 C3 H3 109.3 . .
C4 C3 H3 109.3 . .
O4 C4 C5 111.7(14) . .
O4 C4 C3 107.7(15) . .
C5 C4 C3 113.3(14) . .
O4 C4 H4 108.0 . .
C5 C4 H4 108.0 . .
C3 C4 H4 108.0 . .
C4 C5 H5A 109.5 . .
C4 C5 H5B 109.5 . .
H5A C5 H5B 109.5 . .
C4 C5 H5C 109.5 . .
H5A C5 H5C 109.5 . .
H5B C5 H5C 109.5 . .
O3 C6 O2 122.0(17) . .
O3 C6 C3 116.7(16) . .
O2 C6 C3 121.3(16) . .
C2 O1 Cu1 116.3(11) . 1_655
C6 O2 Cu1 110.9(11) . .
C6 O3 Cu1 127.1(11) . 4_556
C4 O4 H4A 101(10) . .
C1 N1 Cu1 111.0(11) . .
C1 N1 H1C 109.4 . .
Cu1 N1 H1C 109.4 . .
C1 N1 H1D 109.4 . .
Cu1 N1 H1D 109.4 . .
H1C N1 H1D 108.0 . .
C2 N2 C3 122.1(14) . .
C2 N2 Cu1 118.4(12) . .
C3 N2 Cu1 116.9(12) . .

loop_
_geom_bond_atom_site_label_1
_geom_bond_atom_site_label_2
_geom_bond_distance
_geom_bond_site_symmetry_2
Cu1 N2 1.895(15) .
Cu1 O3 1.969(12) 4_546
Cu1 N1 2.006(16) .
Cu1 O2 2.014(12) .
Cu1 O1 2.277(12) 1_455
C1 N1 1.50(2) .
C1 C2 1.50(2) .
C1 H1A 0.9700 .
C1 H1B 0.9700 .
C2 O1 1.26(2) .
C2 N2 1.34(2) .
C3 N2 1.46(2) .
C3 C6 1.48(3) .
C3 C4 1.53(3) .
C3 H3 0.9800 .
C4 O4 1.46(2) .
C4 C5 1.52(2) .
C4 H4 0.9800 .
C5 H5A 0.9600 .
C5 H5B 0.9600 .
C5 H5C 0.9600 .
C6 O3 1.27(2) .
C6 O2 1.31(2) .
O1 Cu1 2.277(12) 1_655
O3 Cu1 1.969(12) 4_556
O4 H4A 0.90(2) .
N1 H1C 0.9000 .
N1 H1D 0.9000 .
